data_4029139
loop_
_publ_author_name
'Algarra, Andr\'es G'
'Cross, Warren B.'
'Davies, David L.'
'Khamker, Qudsia'
'Macgregor, Stuart A.'
'McMullin, Claire L.'
'Singh, Kuldip'

_publ_section_title
;
 Combined experimental and computational investigations of rhodium- and
 ruthenium-catalyzed C-h functionalization of pyrazoles with alkynes.
;
_journal_issue 5
_journal_name_full 'The Journal of organic chemistry'
_journal_page_first 1954
_journal_page_last 1970
_journal_paper_doi 10.1021/jo402592z
_journal_volume 79
_journal_year 2014
_chemical_formula_moiety 'C18 H19 F3 N2'
_chemical_formula_sum 'C18 H19 F3 N2'
_chemical_formula_weight 320.35
_chemical_name_systematic
; 
 ? 
;
_space_group_IT_number 14
_symmetry_cell_setting monoclinic
_symmetry_space_group_name_Hall '-P 2yn'
_symmetry_space_group_name_H-M 'P 1 21/n 1'
_atom_sites_solution_hydrogens geom
_atom_sites_solution_primary direct
_atom_sites_solution_secondary difmap
_audit_creation_method SHELXL-97
_cell_angle_alpha 90.00
_cell_angle_beta 110.54(2)
_cell_angle_gamma 90.00
_cell_formula_units_Z 4
_cell_length_a 16.927(16)
_cell_length_b 4.693(5)
_cell_length_c 21.28(2)
_cell_measurement_reflns_used 275
_cell_measurement_temperature 150(2)
_cell_measurement_theta_max 23.388
_cell_measurement_theta_min 2.664
_cell_volume 1583(3)
_computing_cell_refinement 'Bruker SMART'
_computing_data_collection 'Bruker SMART'
_computing_data_reduction 'Bruker SHELXTL'
_computing_molecular_graphics 'Bruker SHELXTL'
_computing_publication_material 'Bruker SHELXTL'
_computing_structure_refinement 'SHELXL-97 (Sheldrick, 1997)'
_computing_structure_solution 'SHELXS-97 (Sheldrick, 1990)'
_diffrn_ambient_temperature 150(2)
_diffrn_measured_fraction_theta_full 0.999
_diffrn_measured_fraction_theta_max 0.999
_diffrn_measurement_device_type 'Bruker Apex 2000 CCD area detector'
_diffrn_measurement_method 'phi and omega scans'
_diffrn_radiation_monochromator graphite
_diffrn_radiation_source 'fine-focus sealed tube'
_diffrn_radiation_type MoK\a
_diffrn_radiation_wavelength 0.71073
_diffrn_reflns_av_R_equivalents 0.2392
_diffrn_reflns_av_sigmaI/netI 0.2658
_diffrn_reflns_limit_h_max 20
_diffrn_reflns_limit_h_min -20
_diffrn_reflns_limit_k_max 5
_diffrn_reflns_limit_k_min -5
_diffrn_reflns_limit_l_max 25
_diffrn_reflns_limit_l_min -25
_diffrn_reflns_number 10780
_diffrn_reflns_theta_full 25.00
_diffrn_reflns_theta_max 25.00
_diffrn_reflns_theta_min 1.90
_exptl_absorpt_coefficient_mu 0.104
_exptl_absorpt_correction_T_max 0.962
_exptl_absorpt_correction_T_min 0.356
_exptl_absorpt_correction_type empirical
_exptl_absorpt_process_details
;
absorption correction based on 809 reflections(SADABS);Rint 0.1507 before
correction and 0.0642 after.
;
_exptl_crystal_colour colourless
_exptl_crystal_density_diffrn 1.344
_exptl_crystal_density_method 'not measured'
_exptl_crystal_description needle
_exptl_crystal_F_000 672
_exptl_crystal_size_max 0.34
_exptl_crystal_size_mid 0.08
_exptl_crystal_size_min 0.04
_refine_diff_density_max 0.233
_refine_diff_density_min -0.274
_refine_diff_density_rms 0.062
_refine_ls_extinction_method none
_refine_ls_goodness_of_fit_ref 0.782
_refine_ls_hydrogen_treatment constr
_refine_ls_matrix_type full
_refine_ls_number_parameters 210
_refine_ls_number_reflns 2788
_refine_ls_number_restraints 0
_refine_ls_restrained_S_all 0.782
_refine_ls_R_factor_all 0.2318
_refine_ls_R_factor_gt 0.0722
_refine_ls_shift/su_max 0.000
_refine_ls_shift/su_mean 0.000
_refine_ls_structure_factor_coef Fsqd
_refine_ls_weighting_details 'calc w=1/[\s^2^(Fo^2^)+(0.0376P)^2^+0.0000P] where P=(Fo^2^+2Fc^2^)/3'
_refine_ls_weighting_scheme calc
_refine_ls_wR_factor_gt 0.1216
_refine_ls_wR_factor_ref 0.1655
_reflns_number_gt 870
_reflns_number_total 2788
_reflns_threshold_expression >2sigma(I)
_cod_data_source_file jo402592z_si_003.cif
_cod_data_source_block 13049
_cod_depositor_comments
;
The following automatic conversions were performed:

'_symmetry_cell_setting' value 'Monoclinic' changed to 'monoclinic'
according to
/usr/data/users/saulius/crontab/automatic-downloads/current/ACS/lib/dictionaries/cif_core.dic
dictionary named 'cif_core.dic' version 2.4.2 from 2011-04-26.

Automatic conversion script
Id: cif_fix_values 2281 2013-09-26 08:29:07Z andrius 
;
_cod_original_sg_symbol_H-M P2(1)/n
_cod_database_code 4029139

loop_
_symmetry_equiv_pos_as_xyz
'x, y, z'
'-x+1/2, y+1/2, -z+1/2'
'-x, -y, -z'
'x-1/2, -y-1/2, z-1/2'

loop_
_atom_site_label
_atom_site_type_symbol
_atom_site_fract_x
_atom_site_fract_y
_atom_site_fract_z
_atom_site_U_iso_or_equiv
_atom_site_adp_type
_atom_site_occupancy
_atom_site_symmetry_multiplicity
_atom_site_calc_flag
_atom_site_refinement_flags
F1 F 0.1733(2) 0.4262(8) 0.02048(15) 0.0798(13) Uani 1 1 d .
F2 F 0.1951(2) 0.8187(8) -0.01898(18) 0.1005(15) Uani 1 1 d .
F3 F 0.2736(2) 0.4665(8) -0.01594(16) 0.0825(13) Uani 1 1 d .
N1 N 0.3490(3) 0.8789(9) 0.0919(2) 0.0396(12) Uani 1 1 d .
N2 N 0.3889(3) 0.9035(9) 0.1603(2) 0.0358(11) Uani 1 1 d .
C1 C 0.2896(3) 0.6855(11) 0.0874(3) 0.0348(14) Uani 1 1 d .
C2 C 0.2889(3) 0.5852(11) 0.1479(3) 0.0355(14) Uani 1 1 d .
H2 H 0.2520 0.4471 0.1552 0.043 Uiso 1 1 calc R
C3 C 0.3538(3) 0.7294(11) 0.1959(3) 0.0350(14) Uani 1 1 d .
C4 C 0.3901(3) 0.7343(11) 0.2677(3) 0.0373(14) Uani 1 1 d .
C5 C 0.3586(3) 0.5615(11) 0.3068(3) 0.0408(15) Uani 1 1 d .
H5 H 0.3118 0.4404 0.2859 0.049 Uiso 1 1 calc R
C6 C 0.3950(3) 0.5656(12) 0.3757(3) 0.0471(16) Uani 1 1 d .
H6 H 0.3734 0.4473 0.4021 0.057 Uiso 1 1 calc R
C7 C 0.4632(3) 0.7427(12) 0.4064(3) 0.0442(16) Uani 1 1 d .
H7 H 0.4883 0.7446 0.4539 0.053 Uiso 1 1 calc R
C8 C 0.4949(3) 0.9168(12) 0.3684(3) 0.0431(16) Uani 1 1 d .
H8 H 0.5413 1.0386 0.3901 0.052 Uiso 1 1 calc R
C9 C 0.4593(3) 0.9156(11) 0.2979(3) 0.0358(14) Uani 1 1 d .
C10 C 0.4928(3) 1.0952(11) 0.2566(3) 0.0356(14) Uani 1 1 d .
C11 C 0.4578(3) 1.0840(11) 0.1883(3) 0.0376(14) Uani 1 1 d .
C12 C 0.2336(4) 0.5998(14) 0.0181(3) 0.0473(16) Uani 1 1 d .
C13 C 0.5694(3) 1.2775(10) 0.2903(3) 0.0397(15) Uani 1 1 d .
H13A H 0.5650 1.3610 0.3316 0.048 Uiso 1 1 calc R
H13B H 0.5704 1.4363 0.2600 0.048 Uiso 1 1 calc R
C14 C 0.6520(3) 1.1107(11) 0.3084(3) 0.0443(16) Uani 1 1 d .
H14A H 0.6554 0.9721 0.3443 0.053 Uiso 1 1 calc R
H14B H 0.6528 1.0026 0.2687 0.053 Uiso 1 1 calc R
C15 C 0.7282(3) 1.3084(12) 0.3321(3) 0.0617(19) Uani 1 1 d .
H15A H 0.7258 1.4421 0.2961 0.093 Uiso 1 1 calc R
H15B H 0.7801 1.1954 0.3438 0.093 Uiso 1 1 calc R
H15C H 0.7277 1.4148 0.3716 0.093 Uiso 1 1 calc R
C16 C 0.4874(3) 1.2370(11) 0.1389(3) 0.0393(15) Uani 1 1 d .
H16A H 0.5190 1.4094 0.1605 0.047 Uiso 1 1 calc R
H16B H 0.4377 1.2995 0.1005 0.047 Uiso 1 1 calc R
C17 C 0.5434(3) 1.0538(12) 0.1131(3) 0.0451(16) Uani 1 1 d .
H17A H 0.5113 0.8838 0.0905 0.054 Uiso 1 1 calc R
H17B H 0.5923 0.9872 0.1516 0.054 Uiso 1 1 calc R
C18 C 0.5751(3) 1.2116(12) 0.0642(3) 0.0569(18) Uani 1 1 d .
H18A H 0.5271 1.2682 0.0247 0.085 Uiso 1 1 calc R
H18B H 0.6125 1.0866 0.0505 0.085 Uiso 1 1 calc R
H18C H 0.6063 1.3818 0.0861 0.085 Uiso 1 1 calc R

loop_
_atom_site_aniso_label
_atom_site_aniso_U_11
_atom_site_aniso_U_22
_atom_site_aniso_U_33
_atom_site_aniso_U_23
_atom_site_aniso_U_13
_atom_site_aniso_U_12
F1 0.062(2) 0.118(3) 0.049(2) -0.006(2) 0.0072(19) -0.049(3)
F2 0.111(3) 0.064(3) 0.070(3) 0.003(2) -0.039(2) 0.002(2)
F3 0.062(2) 0.125(4) 0.057(2) -0.032(2) 0.016(2) 0.002(2)
N1 0.040(3) 0.038(3) 0.033(3) -0.002(2) 0.004(2) -0.001(3)
N2 0.029(3) 0.032(3) 0.040(3) -0.001(3) 0.004(2) 0.003(3)
C1 0.029(3) 0.030(4) 0.045(4) 0.004(3) 0.013(3) -0.007(3)
C2 0.030(3) 0.028(3) 0.046(4) 0.003(3) 0.012(3) -0.011(3)
C3 0.028(3) 0.031(4) 0.039(4) 0.005(3) 0.004(3) 0.003(3)
C4 0.030(3) 0.032(4) 0.045(4) 0.004(3) 0.007(3) 0.006(3)
C5 0.032(3) 0.040(4) 0.048(4) 0.001(3) 0.011(3) -0.003(3)
C6 0.045(4) 0.042(4) 0.057(4) -0.006(3) 0.020(3) 0.001(3)
C7 0.050(4) 0.041(4) 0.044(4) 0.003(3) 0.019(3) 0.008(3)
C8 0.036(4) 0.046(4) 0.043(4) -0.012(3) 0.008(3) 0.009(3)
C9 0.031(3) 0.031(3) 0.041(4) -0.004(3) 0.008(3) 0.009(3)
C10 0.031(3) 0.025(3) 0.047(4) -0.004(3) 0.008(3) 0.002(3)
C11 0.029(3) 0.020(3) 0.058(4) 0.001(3) 0.007(3) -0.002(3)
C12 0.040(4) 0.048(4) 0.051(4) -0.004(4) 0.011(4) -0.005(4)
C13 0.041(4) 0.025(3) 0.047(4) 0.000(3) 0.007(3) 0.001(3)
C14 0.036(3) 0.034(4) 0.050(4) 0.001(3) -0.001(3) 0.001(3)
C15 0.037(4) 0.060(5) 0.076(5) 0.004(4) 0.005(3) -0.003(3)
C16 0.034(3) 0.032(4) 0.043(4) 0.003(3) 0.002(3) -0.003(3)
C17 0.039(4) 0.051(4) 0.045(4) 0.015(3) 0.014(3) 0.004(3)
C18 0.053(4) 0.073(5) 0.047(4) 0.002(3) 0.021(3) -0.010(4)

loop_
_atom_type_symbol
_atom_type_description
_atom_type_scat_dispersion_real
_atom_type_scat_dispersion_imag
_atom_type_scat_source
C C 0.0033 0.0016 'International Tables Vol C Tables 4.2.6.8 and 6.1.1.4'
H H 0.0000 0.0000 'International Tables Vol C Tables 4.2.6.8 and 6.1.1.4'
N N 0.0061 0.0033 'International Tables Vol C Tables 4.2.6.8 and 6.1.1.4'
F F 0.0171 0.0103 'International Tables Vol C Tables 4.2.6.8 and 6.1.1.4'

loop_
_geom_angle_atom_site_label_1
_geom_angle_atom_site_label_2
_geom_angle_atom_site_label_3
_geom_angle
C1 N1 N2 102.1(4)
N1 N2 C3 112.6(4)
N1 N2 C11 121.9(5)
C3 N2 C11 125.5(5)
N1 C1 C2 114.8(5)
N1 C1 C12 116.9(5)
C2 C1 C12 128.3(5)
C1 C2 C3 105.0(5)
C1 C2 H2 127.5
C3 C2 H2 127.5
N2 C3 C2 105.5(5)
N2 C3 C4 118.0(5)
C2 C3 C4 136.5(6)
C5 C4 C9 120.6(5)
C5 C4 C3 121.1(5)
C9 C4 C3 118.2(5)
C6 C5 C4 120.4(5)
C6 C5 H5 119.8
C4 C5 H5 119.8
C5 C6 C7 119.8(6)
C5 C6 H6 120.1
C7 C6 H6 120.1
C8 C7 C6 120.6(6)
C8 C7 H7 119.7
C6 C7 H7 119.7
C7 C8 C9 120.8(5)
C7 C8 H8 119.6
C9 C8 H8 119.6
C8 C9 C4 117.8(5)
C8 C9 C10 121.6(5)
C4 C9 C10 120.6(5)
C11 C10 C9 120.0(5)
C11 C10 C13 120.5(5)
C9 C10 C13 119.4(5)
C10 C11 N2 117.6(5)
C10 C11 C16 127.0(5)
N2 C11 C16 115.3(5)
F3 C12 F2 106.5(5)
F3 C12 F1 106.4(5)
F2 C12 F1 106.1(5)
F3 C12 C1 113.6(5)
F2 C12 C1 112.8(5)
F1 C12 C1 110.9(5)
C10 C13 C14 112.7(4)
C10 C13 H13A 109.0
C14 C13 H13A 109.0
C10 C13 H13B 109.0
C14 C13 H13B 109.0
H13A C13 H13B 107.8
C15 C14 C13 111.4(4)
C15 C14 H14A 109.4
C13 C14 H14A 109.4
C15 C14 H14B 109.4
C13 C14 H14B 109.4
H14A C14 H14B 108.0
C14 C15 H15A 109.5
C14 C15 H15B 109.5
H15A C15 H15B 109.5
C14 C15 H15C 109.5
H15A C15 H15C 109.5
H15B C15 H15C 109.5
C11 C16 C17 112.8(4)
C11 C16 H16A 109.0
C17 C16 H16A 109.0
C11 C16 H16B 109.0
C17 C16 H16B 109.0
H16A C16 H16B 107.8
C16 C17 C18 112.8(4)
C16 C17 H17A 109.0
C18 C17 H17A 109.0
C16 C17 H17B 109.0
C18 C17 H17B 109.0
H17A C17 H17B 107.8
C17 C18 H18A 109.5
C17 C18 H18B 109.5
H18A C18 H18B 109.5
C17 C18 H18C 109.5
H18A C18 H18C 109.5
H18B C18 H18C 109.5

loop_
_geom_bond_atom_site_label_1
_geom_bond_atom_site_label_2
_geom_bond_distance
F1 C12 1.321(6)
F2 C12 1.319(6)
F3 C12 1.311(6)
N1 C1 1.334(6)
N1 N2 1.379(5)
N2 C3 1.382(6)
N2 C11 1.394(6)
C1 C2 1.375(6)
C1 C12 1.502(7)
C2 C3 1.385(6)
C2 H2 0.9500
C3 C4 1.433(6)
C4 C5 1.395(7)
C4 C9 1.408(7)
C5 C6 1.376(7)
C5 H5 0.9500
C6 C7 1.386(7)
C6 H6 0.9500
C7 C8 1.384(7)
C7 H7 0.9500
C8 C9 1.406(7)
C8 H8 0.9500
C9 C10 1.468(7)
C10 C11 1.366(7)
C10 C13 1.508(6)
C11 C16 1.497(6)
C13 C14 1.529(6)
C13 H13A 0.9900
C13 H13B 0.9900
C14 C15 1.524(6)
C14 H14A 0.9900
C14 H14B 0.9900
C15 H15A 0.9800
C15 H15B 0.9800
C15 H15C 0.9800
C16 C17 1.519(6)
C16 H16A 0.9900
C16 H16B 0.9900
C17 C18 1.520(6)
C17 H17A 0.9900
C17 H17B 0.9900
C18 H18A 0.9800
C18 H18B 0.9800
C18 H18C 0.9800

loop_
_geom_torsion_atom_site_label_1
_geom_torsion_atom_site_label_2
_geom_torsion_atom_site_label_3
_geom_torsion_atom_site_label_4
_geom_torsion
C1 N1 N2 C3 -0.2(5)
C1 N1 N2 C11 178.9(5)
N2 N1 C1 C2 -0.1(6)
N2 N1 C1 C12 -178.8(4)
N1 C1 C2 C3 0.4(6)
C12 C1 C2 C3 178.9(5)
N1 N2 C3 C2 0.5(5)
C11 N2 C3 C2 -178.6(5)
N1 N2 C3 C4 179.6(4)
C11 N2 C3 C4 0.6(7)
C1 C2 C3 N2 -0.6(5)
C1 C2 C3 C4 -179.4(6)
N2 C3 C4 C5 -179.2(4)
C2 C3 C4 C5 -0.4(9)
N2 C3 C4 C9 0.0(7)
C2 C3 C4 C9 178.8(5)
C9 C4 C5 C6 -0.1(7)
C3 C4 C5 C6 179.0(5)
C4 C5 C6 C7 0.2(8)
C5 C6 C7 C8 0.2(8)
C6 C7 C8 C9 -0.7(8)
C7 C8 C9 C4 0.7(7)
C7 C8 C9 C10 -179.0(5)
C5 C4 C9 C8 -0.3(7)
C3 C4 C9 C8 -179.4(5)
C5 C4 C9 C10 179.4(5)
C3 C4 C9 C10 0.3(7)
C8 C9 C10 C11 178.6(5)
C4 C9 C10 C11 -1.1(7)
C8 C9 C10 C13 2.4(7)
C4 C9 C10 C13 -177.3(5)
C9 C10 C11 N2 1.5(7)
C13 C10 C11 N2 177.7(4)
C9 C10 C11 C16 -175.8(5)
C13 C10 C11 C16 0.5(8)
N1 N2 C11 C10 179.6(4)
C3 N2 C11 C10 -1.4(7)
N1 N2 C11 C16 -2.7(7)
C3 N2 C11 C16 176.2(4)
N1 C1 C12 F3 65.4(7)
C2 C1 C12 F3 -113.0(7)
N1 C1 C12 F2 -55.9(7)
C2 C1 C12 F2 125.6(6)
N1 C1 C12 F1 -174.8(5)
C2 C1 C12 F1 6.8(9)
C11 C10 C13 C14 -95.0(6)
C9 C10 C13 C14 81.2(6)
C10 C13 C14 C15 171.1(5)
C10 C11 C16 C17 96.3(6)
N2 C11 C16 C17 -81.0(5)
C11 C16 C17 C18 -178.6(5)
